data_1544635
loop_
_publ_author_name
'Jansze, Suzanne M.'
'Wise, Matthew D.'
'Vologzhanina, Anna V.'
'Scopelliti, Rosario'
'Severin, Kay'

_publ_section_title
;
 PdII2L4-type coordination cages up to three nanometers in size
;
_journal_issue 3
_journal_name_full 'Chem. Sci.'
_journal_page_first 1901
_journal_paper_doi 10.1039/C6SC04732G
_journal_volume 8
_journal_year 2017
_chemical_formula_moiety 'C252 H288 B16 Fe8 N56 O56 Pd2, 6(C2 H3 N), 4(B F4)'
_chemical_formula_sum 'C264 H306 B20 F16 Fe8 N62 O56 Pd2'
_chemical_formula_weight 6423.49
_chemical_name_systematic
;
 ?
;
_space_group_crystal_system tetragonal
_space_group_IT_number 128
_space_group_name_Hall '-P 4 2n'
_space_group_name_H-M_alt 'P 4/m n c'
_symmetry_space_group_name_Hall '-P 4 2n'
_symmetry_space_group_name_H-M 'P 4/m n c'
_atom_sites_solution_hydrogens geom
_audit_creation_date 2016-07-29
_audit_creation_method
;
Olex2 1.2
(compiled 2016.02.19 svn.r3266 for OlexSys, GUI svn.r5155)
;
_audit_update_record
;
2016-10-21 deposited with the CCDC.
2016-11-09 downloaded from the CCDC.
;
_cell_angle_alpha 90
_cell_angle_beta 90
_cell_angle_gamma 90
_cell_formula_units_Z 2
_cell_length_a 17.54710(8)
_cell_length_b 17.54710(8)
_cell_length_c 62.6742(5)
_cell_measurement_reflns_used 70241
_cell_measurement_temperature 140.0(1)
_cell_measurement_theta_max 75.3940
_cell_measurement_theta_min 3.7480
_cell_volume 19297.4(2)
_computing_cell_refinement 'CrysAlisPro 1.171.38.41 (Rigaku OD, 2015)'
_computing_data_collection 'CrysAlisPro 1.171.38.41 (Rigaku OD, 2015)'
_computing_data_reduction 'CrysAlisPro 1.171.38.41 (Rigaku OD, 2015)'
_computing_molecular_graphics 'Olex2 (Dolomanov et al., 2009)'
_computing_publication_material 'Olex2 (Dolomanov et al., 2009)'
_computing_structure_refinement 'SHELXL2014 (Sheldrick, 2015a)'
_computing_structure_solution 'SHELXT (Sheldrick, 2015b)'
_diffrn_ambient_environment N~2~
_diffrn_ambient_temperature 140.0(1)
_diffrn_detector 'CCD plate'
_diffrn_detector_type Atlas
_diffrn_measured_fraction_theta_full 0.998
_diffrn_measured_fraction_theta_max 0.994
_diffrn_measurement_device 'four-circle diffractometer'
_diffrn_measurement_device_type 'SuperNova, Dual, Cu at zero, Atlas'
_diffrn_radiation_monochromator mirror
_diffrn_radiation_probe x-ray
_diffrn_radiation_type 'Cu K\a'
_diffrn_radiation_wavelength 1.54184
_diffrn_reflns_av_R_equivalents 0.0329
_diffrn_reflns_av_unetI/netI 0.0126
_diffrn_reflns_Laue_measured_fraction_full 0.998
_diffrn_reflns_Laue_measured_fraction_max 0.994
_diffrn_reflns_limit_h_max 21
_diffrn_reflns_limit_h_min -21
_diffrn_reflns_limit_k_max 21
_diffrn_reflns_limit_k_min -21
_diffrn_reflns_limit_l_max 64
_diffrn_reflns_limit_l_min -77
_diffrn_reflns_number 140802
_diffrn_reflns_point_group_measured_fraction_full 0.998
_diffrn_reflns_point_group_measured_fraction_max 0.994
_diffrn_reflns_theta_full 67.679
_diffrn_reflns_theta_max 75.652
_diffrn_reflns_theta_min 3.289
_diffrn_source 'micro-focus sealed X-ray tube'
_diffrn_source_type 'SuperNova (Cu) X-ray Source'
_exptl_absorpt_coefficient_mu 3.678
_exptl_absorpt_correction_T_max 0.783
_exptl_absorpt_correction_T_min 0.661
_exptl_absorpt_correction_type gaussian
_exptl_absorpt_process_details
;
CrysAlisPro 1.171.38.41 (Rigaku Oxford Diffraction, 2015)
Numerical absorption correction based on gaussian integration over
            a multifaceted crystal model
Empirical absorption correction using spherical harmonics,
 implemented in SCALE3 ABSPACK scaling algorithm.
;
_exptl_crystal_colour violet
_exptl_crystal_colour_primary violet
_exptl_crystal_density_diffrn 1.105
_exptl_crystal_description prism
_exptl_crystal_F_000 6632
_exptl_crystal_recrystallization_method 'Re-crystallisation from solvent: MeCN/DMSO/diethyl ether '
_exptl_crystal_size_max 0.182
_exptl_crystal_size_mid 0.139
_exptl_crystal_size_min 0.089
_refine_diff_density_max 1.396
_refine_diff_density_min -2.214
_refine_diff_density_rms 0.101
_refine_ls_extinction_method none
_refine_ls_goodness_of_fit_ref 1.020
_refine_ls_hydrogen_treatment constr
_refine_ls_matrix_type full
_refine_ls_number_parameters 495
_refine_ls_number_reflns 10092
_refine_ls_number_restraints 53
_refine_ls_restrained_S_all 1.037
_refine_ls_R_factor_all 0.0673
_refine_ls_R_factor_gt 0.0653
_refine_ls_shift/su_max 0.002
_refine_ls_shift/su_mean 0.000
_refine_ls_structure_factor_coef Fsqd
_refine_ls_weighting_details 'w=1/[\s^2^(Fo^2^)+(0.0700P)^2^+59.4447P] where P=(Fo^2^+2Fc^2^)/3'
_refine_ls_weighting_scheme calc
_refine_ls_wR_factor_gt 0.1649
_refine_ls_wR_factor_ref 0.1667
_reflns_number_gt 9604
_reflns_number_total 10092
_reflns_threshold_expression 'I > 2\s(I)'
_cod_data_source_file c6sc04732g2.cif
_cod_data_source_block 6
_cod_depositor_comments 'Adding full bibliography for 1544629--1544635.cif.'
_cod_database_code 1544635
_shelxl_version_number 2014-3
_shelx_space_group_comment
;
The symmetry employed for this shelxl refinement is uniquely defined
by the following loop, which should always be used as a source of
symmetry information in preference to the above space-group names.
They are only intended as comments.
;
_olex2_refinement_description
;
1. Others
 Fixed Sof: C1S(0.5) C2S(0.5) H2SA(0.5) H2SB(0.5) H2SC(0.5) F2(0.5) N1S(0.5)
 F1(0.5) B3(0.25) N2S(0.25) C4S(0.25) H4SA(0.25) H4SB(0.25) H4SC(0.25)
 C3S(0.25) B4(0.25) F5(0.25) F4(0.25) F6(0.25)
 Fixed U12: Pd1(0)
 Fixed U13: Pd1(0) C32(0)
 Fixed U23: Pd1(0) C32(0)
 Fixed Uiso: H3A(0.047) H3B(0.047) H4A(0.079) H4B(0.079) H5A(0.077) H5B(0.077)
 H6A(0.045) H6B(0.045) H9A(0.045) H9B(0.045) H10A(0.077) H10B(0.077)
 H11A(0.077) H11B(0.077) H12A(0.049) H12B(0.049) H15A(0.052) H15B(0.052)
 H16A(0.06) H16B(0.06) H17A(0.057) H17B(0.057) H18A(0.05) H18B(0.05) H21(0.044)
 H22(0.046) H23(0.041) H25(0.05) H26(0.051) H28(0.049) H29(0.046) H30A(0.061)
 H30B(0.061) H31A(0.064) H31B(0.064) H32A(0.058) H32B(0.058) H2SA(0.104)
 H2SB(0.104) H2SC(0.104) F2(0.08) F1(0.08) B3(0.08) H4SA(0.061) H4SB(0.061)
 H4SC(0.061) B4(0.084) F5(0.06) F4(0.06) F6(0.06)
 Fixed X: Pd1(0) H3A(0.2734) H3B(0.1944) H4A(0.124) H4B(0.1901) H5A(0.257)
 H5B(0.1759) H6A(0.1248) H6B(0.2069) H9A(0.4612) H9B(0.4803) H10A(0.5512)
 H10B(0.5741) H11A(0.4978) H11B(0.5581) H12A(0.4688) H12B(0.4264) H15A(0.0635)
 H15B(0.1042) H16A(-0.0242) H16B(-0.0227) H17A(-0.0168) H17B(0.0629)
 H18A(0.0953) H18B(0.0344) H21(0.3155) H22(0.2791) H23(0.151) H25(0.2025)
 H26(0.2105) H28(0.3775) H29(0.3683) H30A(0.3987) H30B(0.3358) H31A(0.3625)
 H31B(0.2767) H32A(0.4019) H32B(0.3162) H2SA(0.5017) H2SB(0.4943) H2SC(0.4266)
 H4SA(0.1775) H4SB(0.1799) H4SC(0.2343) F3(0.5)
 Fixed Y: Pd1(0) H3A(0.0799) H3B(0.1238) H4A(0.022) H4B(-0.016) H5A(-0.0447)
 H5B(-0.0861) H6A(-0.0058) H6B(-0.0288) H9A(0.3759) H9B(0.3183) H10A(0.242)
 H10B(0.3253) H11A(0.3128) H11B(0.2447) H12A(0.1574) H12B(0.212) H15A(0.3898)
 H15B(0.4461) H16A(0.439) H16B(0.3478) H17A(0.396) H17B(0.4357) H18A(0.3235)
 H18B(0.2756) H21(0.0689) H22(-0.002) H23(-0.0266) H25(0.3138) H26(0.3924)
 H28(0.5149) H29(0.4349) H30A(0.5506) H30B(0.6021) H31A(0.6574) H31B(0.627)
 H32A(0.5491) H32B(0.5177) H2SA(0.1713) H2SB(0.1979) H2SC(0.2147) H4SA(0.2403)
 H4SB(0.3184) H4SC(0.2492) F3(0.5)
 Fixed Z: H3A(0.0955) H3B(0.0921) H4A(0.1025) H4B(0.0885) H5A(0.1198)
 H5B(0.1189) H6A(0.1441) H6B(0.1533) H9A(0.1597) H9B(0.1406) H10A(0.1614)
 H10B(0.1694) H11A(0.199) H11B(0.198) H12A(0.1908) H12B(0.2074) H15A(0.1359)
 H15B(0.1525) H16A(0.1625) H16B(0.1618) H17A(0.1975) H17B(0.1919) H18A(0.2085)
 H18B(0.195) H21(0.2291) H22(0.2591) H23(0.2653) H25(0.0775) H26(0.0478)
 H28(0.0766) H29(0.1063) H30A(0.0412) H30B(0.053) H31A(0.0199) H31B(0.0197)
 C32(0) H32A(0) H32B(0) H2SA(0.0952) H2SB(0.1196) H2SC(0.1031) B3(0.25)
 H4SA(0.2415) H4SB(0.2547) H4SC(0.2613)
;
_olex2_submission_special_instructions 'No special instructions were received'
_oxdiff_exptl_absorpt_empirical_details
;
Empirical correction (ABSPACK) includes:
- Absorption correction using spherical harmonics
- Frame scaling
- Detector area scaling
- B-factor correction
;
_oxdiff_exptl_absorpt_empirical_full_max 1.417
_oxdiff_exptl_absorpt_empirical_full_min 0.675

loop_
_space_group_symop_operation_xyz
'x, y, z'
'-x, -y, z'
'-y, x, z'
'y, -x, z'
'-x+1/2, y+1/2, -z+1/2'
'x+1/2, -y+1/2, -z+1/2'
'y+1/2, x+1/2, -z+1/2'
'-y+1/2, -x+1/2, -z+1/2'
'-x, -y, -z'
'x, y, -z'
'y, -x, -z'
'-y, x, -z'
'x-1/2, -y-1/2, z-1/2'
'-x-1/2, y-1/2, z-1/2'
'-y-1/2, -x-1/2, z-1/2'
'y-1/2, x-1/2, z-1/2'

loop_
_atom_site_label
_atom_site_type_symbol
_atom_site_fract_x
_atom_site_fract_y
_atom_site_fract_z
_atom_site_U_iso_or_equiv
_atom_site_adp_type
_atom_site_occupancy
_atom_site_site_symmetry_order
_atom_site_calc_flag
_atom_site_refinement_flags_posn
_atom_site_refinement_flags_adp
_atom_site_refinement_flags_occupancy
_atom_site_disorder_assembly
_atom_site_disorder_group
Pd1 Pd 0.0000 0.0000 0.24210(2) 0.02620(12) Uani 1 4 d S T P . .
Fe1 Fe 0.24695(3) 0.22452(3) 0.15640(2) 0.02664(13) Uani 1 1 d . . . . .
O1 O 0.18699(13) 0.09092(13) 0.17832(3) 0.0327(5) Uani 1 1 d . . . . .
O2 O 0.27441(14) 0.23335(13) 0.11077(4) 0.0337(5) Uani 1 1 d . . . . .
O3 O 0.30588(13) 0.14147(13) 0.19311(3) 0.0323(5) Uani 1 1 d . . . . .
O4 O 0.33378(14) 0.33486(13) 0.13204(3) 0.0334(5) Uani 1 1 d . . . . .
O5 O 0.18509(14) 0.20931(13) 0.19919(3) 0.0334(5) Uani 1 1 d . . . . .
O6 O 0.19556(14) 0.33608(13) 0.12546(4) 0.0356(5) Uani 1 1 d . . . . .
O7 O 0.29421(19) 0.50454(16) 0.04117(4) 0.0488(7) Uani 1 1 d . . . . .
N1 N 0.20375(15) 0.12488(16) 0.15895(4) 0.0292(5) Uani 1 1 d . . . . .
N2 N 0.25476(15) 0.18826(16) 0.12791(4) 0.0300(6) Uani 1 1 d . . . . .
N3 N 0.32147(15) 0.19052(15) 0.17643(4) 0.0289(5) Uani 1 1 d . . . . .
N4 N 0.33142(16) 0.28817(15) 0.14960(4) 0.0298(6) Uani 1 1 d . . . . .
N5 N 0.18598(16) 0.25076(15) 0.18049(4) 0.0309(6) Uani 1 1 d . . . . .
N6 N 0.18382(16) 0.30273(16) 0.14499(4) 0.0318(6) Uani 1 1 d . . . . .
N7 N 0.11131(16) 0.02932(16) 0.24006(4) 0.0299(6) Uani 1 1 d . . . . .
C1 C 0.20267(18) 0.08095(18) 0.14222(5) 0.0302(6) Uani 1 1 d . . . . .
C2 C 0.22802(19) 0.12076(19) 0.12333(5) 0.0306(7) Uani 1 1 d . . . . .
C3 C 0.2218(2) 0.0877(2) 0.10148(6) 0.0391(8) Uani 1 1 d . . . . .
H3A H 0.2734 0.0799 0.0955 0.047 Uiso 1 1 calc R . . . .
H3B H 0.1944 0.1238 0.0921 0.047 Uiso 1 1 calc R . . . .
C4 C 0.1795(4) 0.0120(3) 0.10190(7) 0.0657(14) Uani 1 1 d . . . . .
H4A H 0.1240 0.0220 0.1025 0.079 Uiso 1 1 calc R . . . .
H4B H 0.1901 -0.0160 0.0885 0.079 Uiso 1 1 calc R . . . .
C5 C 0.2013(4) -0.0360(3) 0.12023(7) 0.0642(14) Uani 1 1 d . . . . .
H5A H 0.2570 -0.0447 0.1198 0.077 Uiso 1 1 calc R . . . .
H5B H 0.1759 -0.0861 0.1189 0.077 Uiso 1 1 calc R . . . .
C6 C 0.1804(2) -0.0011(2) 0.14172(6) 0.0377(7) Uani 1 1 d . . . . .
H6A H 0.1248 -0.0058 0.1441 0.045 Uiso 1 1 calc R . . . .
H6B H 0.2069 -0.0288 0.1533 0.045 Uiso 1 1 calc R . . . .
C7 C 0.38735(19) 0.22433(19) 0.17696(5) 0.0304(7) Uani 1 1 d . . . . .
C8 C 0.39511(19) 0.27974(19) 0.16010(5) 0.0305(7) Uani 1 1 d . . . . .
C9 C 0.4676(2) 0.3215(2) 0.15592(6) 0.0379(8) Uani 1 1 d . . . . .
H9A H 0.4612 0.3759 0.1597 0.045 Uiso 1 1 calc R . . . .
H9B H 0.4803 0.3183 0.1406 0.045 Uiso 1 1 calc R . . . .
C10 C 0.5320(2) 0.2879(3) 0.16893(8) 0.0639(13) Uani 1 1 d . . . . .
H10A H 0.5512 0.2420 0.1614 0.077 Uiso 1 1 calc R . . . .
H10B H 0.5741 0.3253 0.1694 0.077 Uiso 1 1 calc R . . . .
C11 C 0.5122(3) 0.2662(3) 0.19103(8) 0.0639(14) Uani 1 1 d . . . . .
H11A H 0.4978 0.3128 0.1990 0.077 Uiso 1 1 calc R . . . .
H11B H 0.5581 0.2447 0.1980 0.077 Uiso 1 1 calc R . . . .
C12 C 0.4483(2) 0.2094(2) 0.19290(6) 0.0407(8) Uani 1 1 d . . . . .
H12A H 0.4688 0.1574 0.1908 0.049 Uiso 1 1 calc R . . . .
H12B H 0.4264 0.2120 0.2074 0.049 Uiso 1 1 calc R . . . .
C13 C 0.13128(19) 0.30028(19) 0.17815(5) 0.0336(7) Uani 1 1 d . . . . .
C14 C 0.1321(2) 0.33397(19) 0.15722(6) 0.0345(7) Uani 1 1 d . . . . .
C15 C 0.0787(2) 0.3961(2) 0.15098(7) 0.0430(9) Uani 1 1 d . . . . .
H15A H 0.0635 0.3898 0.1359 0.052 Uiso 1 1 calc R . . . .
H15B H 0.1042 0.4461 0.1525 0.052 Uiso 1 1 calc R . . . .
C16 C 0.0077(2) 0.3936(2) 0.16527(7) 0.0498(10) Uani 1 1 d . . . . .
H16A H -0.0242 0.4390 0.1625 0.060 Uiso 1 1 calc R . . . .
H16B H -0.0227 0.3478 0.1618 0.060 Uiso 1 1 calc R . . . .
C17 C 0.0297(2) 0.3916(2) 0.18865(7) 0.0475(9) Uani 1 1 d . . . . .
H17A H -0.0168 0.3960 0.1975 0.057 Uiso 1 1 calc R . . . .
H17B H 0.0629 0.4357 0.1919 0.057 Uiso 1 1 calc R . . . .
C18 C 0.0714(2) 0.3181(2) 0.19431(6) 0.0419(8) Uani 1 1 d . . . . .
H18A H 0.0953 0.3235 0.2085 0.050 Uiso 1 1 calc R . . . .
H18B H 0.0344 0.2756 0.1950 0.050 Uiso 1 1 calc R . . . .
C19 C 0.13215(19) 0.07065(19) 0.22281(5) 0.0313(7) Uani 1 1 d . . . . .
C20 C 0.20746(19) 0.08681(19) 0.21780(5) 0.0314(7) Uani 1 1 d . . . . .
C21 C 0.2631(2) 0.0590(2) 0.23179(5) 0.0365(7) Uani 1 1 d . . . . .
H21 H 0.3155 0.0689 0.2291 0.044 Uiso 1 1 calc R . . . .
C22 C 0.2416(2) 0.0169(2) 0.24958(6) 0.0384(8) Uani 1 1 d . . . . .
H22 H 0.2791 -0.0020 0.2591 0.046 Uiso 1 1 calc R . . . .
C23 C 0.1654(2) 0.0026(2) 0.25326(5) 0.0341(7) Uani 1 1 d . . . . .
H23 H 0.1510 -0.0266 0.2653 0.041 Uiso 1 1 calc R . . . .
C24 C 0.2841(2) 0.3661(2) 0.09552(5) 0.0349(7) Uani 1 1 d . . . . .
C25 C 0.2379(2) 0.3547(2) 0.07751(6) 0.0417(8) Uani 1 1 d . . . . .
H25 H 0.2025 0.3138 0.0775 0.050 Uiso 1 1 calc R . . . .
C26 C 0.2424(2) 0.4014(2) 0.05977(6) 0.0429(8) Uani 1 1 d . . . . .
H26 H 0.2105 0.3924 0.0478 0.051 Uiso 1 1 calc R . . . .
C27 C 0.2940(2) 0.4617(2) 0.05953(5) 0.0400(8) Uani 1 1 d . . . . .
C28 C 0.3416(2) 0.4744(2) 0.07682(6) 0.0406(8) Uani 1 1 d . . . . .
H28 H 0.3775 0.5149 0.0766 0.049 Uiso 1 1 calc R . . . .
C29 C 0.3357(2) 0.4262(2) 0.09450(5) 0.0380(8) Uani 1 1 d . . . . .
H29 H 0.3683 0.4349 0.1063 0.046 Uiso 1 1 calc R . . . .
C30 C 0.3452(3) 0.5683(2) 0.04065(6) 0.0509(11) Uani 1 1 d . . . . .
H30A H 0.3987 0.5506 0.0412 0.061 Uiso 1 1 calc R . . . .
H30B H 0.3358 0.6021 0.0530 0.061 Uiso 1 1 calc R . . . .
C31 C 0.3307(3) 0.6108(2) 0.02006(6) 0.0534(11) Uani 1 1 d . . . . .
H31A H 0.3625 0.6574 0.0199 0.064 Uiso 1 1 calc R . . . .
H31B H 0.2767 0.6270 0.0197 0.064 Uiso 1 1 calc R . . . .
C32 C 0.3477(4) 0.5645(3) 0.0000 0.0485(14) Uani 1 2 d S T P . .
H32A H 0.4019 0.5491 0.0000 0.058 Uiso 1 2 calc RS T P . .
H32B H 0.3162 0.5177 0.0000 0.058 Uiso 1 2 calc RS T P . .
B1 B 0.2232(2) 0.1339(2) 0.19641(6) 0.0310(7) Uani 1 1 d . . . . .
B2 B 0.2728(2) 0.3164(2) 0.11633(6) 0.0335(8) Uani 1 1 d . . . . .
C1S C 0.4353(5) 0.1135(6) 0.11199(19) 0.0695(16) Uani 0.5 1 d . . . . .
C2S C 0.4664(5) 0.1783(6) 0.10719(19) 0.0695(16) Uani 0.5 1 d . . . . .
H2SA H 0.5017 0.1713 0.0952 0.104 Uiso 0.5 1 calc GR . . . .
H2SB H 0.4943 0.1979 0.1196 0.104 Uiso 0.5 1 calc GR . . . .
H2SC H 0.4266 0.2147 0.1031 0.104 Uiso 0.5 1 calc GR . . . .
F2 F 0.4594(4) 0.0399(4) 0.24049(9) 0.080 Uiso 0.5 1 d D . . A -1
N1S N 0.4046(4) 0.0596(5) 0.11568(15) 0.0695(16) Uani 0.5 1 d . . . . .
F1 F 0.4075(4) -0.0581(4) 0.26496(11) 0.080 Uiso 0.5 1 d D . . A -1
B3 B 0.4653(3) -0.0347(3) 0.2500 0.080 Uiso 0.5 2 d DS T P . .
N2S N 0.3146(7) 0.3225(7) 0.22352(19) 0.0405(17) Uani 0.25 1 d D U . B -1
C4S C 0.2105(7) 0.2758(8) 0.2493(3) 0.0405(17) Uani 0.25 1 d D U . B -1
H4SA H 0.1775 0.2403 0.2415 0.061 Uiso 0.25 1 calc GR . . B -1
H4SB H 0.1799 0.3184 0.2547 0.061 Uiso 0.25 1 calc GR . . B -1
H4SC H 0.2343 0.2492 0.2613 0.061 Uiso 0.25 1 calc GR . . B -1
C3S C 0.2716(8) 0.3057(8) 0.2345(2) 0.0405(17) Uani 0.25 1 d D U . . .
F3 F 0.5000 0.5000 0.18044(7) 0.0594(13) Uiso 1 4 d DS T P . .
B4 B 0.4790(4) 0.4898(4) 0.20075(10) 0.084 Uiso 0.25 1 d D . . C -1
F5 F 0.4444(4) 0.5522(3) 0.20804(10) 0.060 Uiso 0.25 1 d D . . C -1
F4 F 0.5406(4) 0.4760(5) 0.21260(9) 0.060 Uiso 0.25 1 d D . . C -1
F6 F 0.4319(4) 0.4305(3) 0.20247(12) 0.060 Uiso 0.25 1 d D . . C -1

loop_
_atom_site_aniso_label
_atom_site_aniso_U_11
_atom_site_aniso_U_22
_atom_site_aniso_U_33
_atom_site_aniso_U_23
_atom_site_aniso_U_13
_atom_site_aniso_U_12
Pd1 0.02986(16) 0.02986(16) 0.0189(2) 0.000 0.000 0.000
Fe1 0.0273(3) 0.0260(3) 0.0266(3) 0.00000(18) 0.00293(18) -0.00036(19)
O1 0.0370(12) 0.0342(12) 0.0270(11) 0.0037(9) 0.0024(9) -0.0062(10)
O2 0.0433(13) 0.0313(12) 0.0266(11) 0.0032(9) 0.0052(10) -0.0022(10)
O3 0.0320(12) 0.0347(12) 0.0303(11) 0.0067(9) 0.0026(9) -0.0021(9)
O4 0.0392(13) 0.0316(12) 0.0295(11) 0.0042(9) 0.0035(10) -0.0047(10)
O5 0.0380(12) 0.0352(12) 0.0271(11) 0.0019(9) 0.0070(9) 0.0007(10)
O6 0.0380(13) 0.0354(12) 0.0333(12) 0.0085(10) 0.0036(10) 0.0026(10)
O7 0.075(2) 0.0426(14) 0.0284(12) 0.0073(11) -0.0031(12) -0.0147(14)
N1 0.0288(13) 0.0319(14) 0.0270(13) 0.0026(10) 0.0020(10) -0.0013(11)
N2 0.0321(14) 0.0292(14) 0.0288(13) 0.0036(11) 0.0022(11) -0.0010(11)
N3 0.0312(13) 0.0279(13) 0.0276(12) 0.0009(10) 0.0038(10) -0.0010(10)
N4 0.0333(14) 0.0288(13) 0.0274(13) 0.0010(10) 0.0053(11) -0.0005(11)
N5 0.0336(14) 0.0296(14) 0.0296(13) 0.0013(11) 0.0026(11) -0.0013(11)
N6 0.0320(14) 0.0318(14) 0.0316(14) 0.0027(11) 0.0030(11) -0.0013(11)
N7 0.0334(14) 0.0323(13) 0.0239(12) 0.0013(10) 0.0016(10) -0.0003(11)
C1 0.0294(15) 0.0298(16) 0.0314(16) -0.0001(13) -0.0016(12) -0.0006(12)
C2 0.0320(16) 0.0296(16) 0.0301(16) -0.0014(13) 0.0006(13) 0.0004(13)
C3 0.049(2) 0.0371(18) 0.0309(17) -0.0031(14) 0.0007(15) -0.0042(16)
C4 0.101(4) 0.054(3) 0.042(2) -0.0079(19) -0.001(2) -0.024(3)
C5 0.108(4) 0.038(2) 0.047(2) -0.0069(18) 0.004(3) -0.016(2)
C6 0.0445(19) 0.0310(16) 0.0378(17) -0.0008(14) 0.0001(15) -0.0059(15)
C7 0.0299(16) 0.0331(16) 0.0282(15) -0.0037(12) 0.0034(12) -0.0002(13)
C8 0.0304(16) 0.0311(16) 0.0299(15) -0.0042(13) 0.0053(13) -0.0022(13)
C9 0.0341(18) 0.0421(19) 0.0374(18) -0.0020(15) 0.0061(14) -0.0090(15)
C10 0.037(2) 0.085(4) 0.070(3) 0.023(3) -0.005(2) -0.020(2)
C11 0.048(3) 0.089(4) 0.055(3) 0.017(2) -0.016(2) -0.030(2)
C12 0.0327(18) 0.052(2) 0.0373(18) 0.0048(16) -0.0023(14) -0.0044(16)
C13 0.0314(16) 0.0322(16) 0.0371(17) -0.0011(13) 0.0057(13) 0.0008(13)
C14 0.0310(17) 0.0309(16) 0.0416(18) 0.0010(14) 0.0050(14) 0.0005(13)
C15 0.0366(19) 0.0367(19) 0.056(2) 0.0085(17) 0.0077(17) 0.0082(15)
C16 0.0355(19) 0.038(2) 0.076(3) 0.0057(19) 0.0123(19) 0.0065(16)
C17 0.040(2) 0.0366(19) 0.066(3) -0.0028(18) 0.0172(18) 0.0047(16)
C18 0.0382(19) 0.0403(19) 0.047(2) -0.0011(16) 0.0143(16) 0.0034(15)
C19 0.0355(17) 0.0321(16) 0.0263(15) 0.0012(12) 0.0023(13) -0.0011(13)
C20 0.0344(16) 0.0324(16) 0.0275(15) -0.0026(13) 0.0014(13) -0.0020(13)
C21 0.0343(17) 0.0418(19) 0.0334(17) -0.0019(14) 0.0001(14) -0.0035(14)
C22 0.0388(19) 0.047(2) 0.0297(16) 0.0010(15) -0.0052(14) 0.0012(15)
C23 0.0396(18) 0.0369(17) 0.0257(15) 0.0021(13) -0.0026(13) 0.0004(14)
C24 0.0413(18) 0.0325(17) 0.0310(16) 0.0013(13) 0.0040(14) 0.0002(14)
C25 0.046(2) 0.041(2) 0.0378(19) 0.0049(15) -0.0002(16) -0.0089(16)
C26 0.050(2) 0.045(2) 0.0328(17) 0.0043(15) -0.0030(15) -0.0069(17)
C27 0.056(2) 0.0363(18) 0.0280(16) 0.0036(14) 0.0033(15) -0.0035(16)
C28 0.054(2) 0.0350(18) 0.0326(17) 0.0011(14) 0.0017(16) -0.0104(16)
C29 0.047(2) 0.0355(18) 0.0314(17) 0.0009(14) 0.0015(15) -0.0046(15)
C30 0.085(3) 0.039(2) 0.0289(17) 0.0026(15) -0.0019(18) -0.017(2)
C31 0.096(4) 0.038(2) 0.0264(17) 0.0011(15) -0.0002(19) -0.013(2)
C32 0.075(4) 0.041(3) 0.029(2) 0.000 0.000 -0.011(3)
B1 0.0308(18) 0.0327(18) 0.0293(17) 0.0015(14) 0.0029(14) -0.0011(14)
B2 0.037(2) 0.0309(18) 0.0329(18) 0.0015(15) 0.0023(15) -0.0010(15)
C1S 0.032(2) 0.077(4) 0.100(4) 0.044(3) -0.006(2) -0.002(2)
C2S 0.032(2) 0.077(4) 0.100(4) 0.044(3) -0.006(2) -0.002(2)
N1S 0.032(2) 0.077(4) 0.100(4) 0.044(3) -0.006(2) -0.002(2)
N2S 0.043(3) 0.037(3) 0.041(3) -0.013(3) -0.018(2) -0.005(2)
C4S 0.043(3) 0.037(3) 0.041(3) -0.013(3) -0.018(2) -0.005(2)
C3S 0.043(3) 0.037(3) 0.041(3) -0.013(3) -0.018(2) -0.005(2)

loop_
_atom_type_symbol
_atom_type_description
_atom_type_scat_dispersion_real
_atom_type_scat_dispersion_imag
_atom_type_scat_source
C C 0.0181 0.0091 'International Tables Vol C Tables 4.2.6.8 and 6.1.1.4'
H H 0.0000 0.0000 'International Tables Vol C Tables 4.2.6.8 and 6.1.1.4'
B B 0.0090 0.0039 'International Tables Vol C Tables 4.2.6.8 and 6.1.1.4'
F F 0.0727 0.0534 'International Tables Vol C Tables 4.2.6.8 and 6.1.1.4'
Fe Fe -1.1336 3.1974 'International Tables Vol C Tables 4.2.6.8 and 6.1.1.4'
N N 0.0311 0.0180 'International Tables Vol C Tables 4.2.6.8 and 6.1.1.4'
O O 0.0492 0.0322 'International Tables Vol C Tables 4.2.6.8 and 6.1.1.4'
Pd Pd 0.1215 3.9337 'International Tables Vol C Tables 4.2.6.8 and 6.1.1.4'

loop_
_exptl_crystal_face_index_h
_exptl_crystal_face_index_k
_exptl_crystal_face_index_l
_exptl_crystal_face_perp_dist
-10 -4 -9 0.0672
-1 1 -40 0.0806
10 5 5 0.0693
0 -2 40 0.0674
-9 -5 16 0.0609
3 11 -6 0.0672
-3 -11 2 0.0429
-3 -10 18 0.0396
1 -1 40 0.0706
4 10 15 0.0601
10 1 -18 0.0566
11 0 11 0.0524
-11 0 -11 0.0871
-10 -1 20 0.0777
9 -8 -1 0.0445
8 -7 15 0.0374
-8 7 12 0.0948
-2 10 -15 0.0763
2 -11 0 0.0281
0 11 8 0.0543
0 11 -7 0.0545

loop_
_geom_angle_atom_site_label_1
_geom_angle_atom_site_label_2
_geom_angle_atom_site_label_3
_geom_angle
_geom_angle_site_symmetry_1
_geom_angle_site_symmetry_3
N7 Pd1 N7 172.75(15) . 2
N7 Pd1 N7 89.771(9) 2 4
N7 Pd1 N7 89.771(9) . 4
N7 Pd1 N7 172.74(15) 4 3
N7 Pd1 N7 89.771(9) 2 3
N7 Pd1 N7 89.770(9) . 3
N2 Fe1 N1 78.53(11) . .
N2 Fe1 N3 117.64(12) . .
N2 Fe1 N4 85.99(11) . .
N2 Fe1 N5 149.91(12) . .
N2 Fe1 N6 86.02(12) . .
N3 Fe1 N1 86.03(11) . .
N4 Fe1 N1 149.72(12) . .
N4 Fe1 N3 78.30(11) . .
N4 Fe1 N5 118.18(12) . .
N5 Fe1 N1 86.10(11) . .
N5 Fe1 N3 86.49(12) . .
N6 Fe1 N1 117.39(12) . .
N6 Fe1 N3 150.62(12) . .
N6 Fe1 N4 86.91(12) . .
N6 Fe1 N5 78.28(12) . .
N1 O1 B1 110.9(2) . .
N2 O2 B2 111.9(2) . .
N3 O3 B1 111.0(2) . .
N4 O4 B2 112.2(2) . .
N5 O5 B1 111.3(2) . .
N6 O6 B2 112.0(2) . .
C27 O7 C30 116.6(3) . .
O1 N1 Fe1 123.5(2) . .
C1 N1 Fe1 118.7(2) . .
C1 N1 O1 116.6(3) . .
O2 N2 Fe1 123.9(2) . .
C2 N2 Fe1 119.0(2) . .
C2 N2 O2 116.1(3) . .
O3 N3 Fe1 123.8(2) . .
C7 N3 Fe1 118.9(2) . .
C7 N3 O3 116.2(3) . .
O4 N4 Fe1 123.6(2) . .
C8 N4 Fe1 119.2(2) . .
C8 N4 O4 116.5(3) . .
O5 N5 Fe1 123.5(2) . .
C13 N5 Fe1 119.0(2) . .
C13 N5 O5 116.0(3) . .
O6 N6 Fe1 123.7(2) . .
C14 N6 Fe1 119.1(2) . .
C14 N6 O6 116.6(3) . .
C19 N7 Pd1 116.6(2) . .
C23 N7 Pd1 123.7(2) . .
C23 N7 C19 119.2(3) . .
N1 C1 C2 111.7(3) . .
N1 C1 C6 126.3(3) . .
C2 C1 C6 122.0(3) . .
N2 C2 C1 111.7(3) . .
N2 C2 C3 125.5(3) . .
C1 C2 C3 122.8(3) . .
C2 C3 H3A 109.4 . .
C2 C3 H3B 109.4 . .
C2 C3 C4 111.0(3) . .
H3A C3 H3B 108.0 . .
C4 C3 H3A 109.4 . .
C4 C3 H3B 109.4 . .
C3 C4 H4A 109.1 . .
C3 C4 H4B 109.1 . .
H4A C4 H4B 107.8 . .
C5 C4 C3 112.7(4) . .
C5 C4 H4A 109.1 . .
C5 C4 H4B 109.1 . .
C4 C5 H5A 108.9 . .
C4 C5 H5B 108.9 . .
C4 C5 C6 113.3(4) . .
H5A C5 H5B 107.7 . .
C6 C5 H5A 108.9 . .
C6 C5 H5B 108.9 . .
C1 C6 C5 110.1(3) . .
C1 C6 H6A 109.6 . .
C1 C6 H6B 109.6 . .
C5 C6 H6A 109.6 . .
C5 C6 H6B 109.6 . .
H6A C6 H6B 108.2 . .
N3 C7 C8 111.9(3) . .
N3 C7 C12 125.2(3) . .
C8 C7 C12 122.9(3) . .
N4 C8 C7 111.4(3) . .
N4 C8 C9 125.9(3) . .
C7 C8 C9 122.7(3) . .
C8 C9 H9A 109.6 . .
C8 C9 H9B 109.6 . .
C8 C9 C10 110.5(3) . .
H9A C9 H9B 108.1 . .
C10 C9 H9A 109.6 . .
C10 C9 H9B 109.6 . .
C9 C10 H10A 108.4 . .
C9 C10 H10B 108.4 . .
H10A C10 H10B 107.5 . .
C11 C10 C9 115.5(4) . .
C11 C10 H10A 108.4 . .
C11 C10 H10B 108.4 . .
C10 C11 H11A 108.6 . .
C10 C11 H11B 108.6 . .
C10 C11 C12 114.7(4) . .
H11A C11 H11B 107.6 . .
C12 C11 H11A 108.6 . .
C12 C11 H11B 108.6 . .
C7 C12 C11 111.5(3) . .
C7 C12 H12A 109.3 . .
C7 C12 H12B 109.3 . .
C11 C12 H12A 109.3 . .
C11 C12 H12B 109.3 . .
H12A C12 H12B 108.0 . .
N5 C13 C14 111.6(3) . .
N5 C13 C18 125.6(3) . .
C14 C13 C18 122.7(3) . .
N6 C14 C13 111.7(3) . .
N6 C14 C15 126.1(3) . .
C13 C14 C15 122.2(3) . .
C14 C15 H15A 109.7 . .
C14 C15 H15B 109.7 . .
C14 C15 C16 109.6(3) . .
H15A C15 H15B 108.2 . .
C16 C15 H15A 109.7 . .
C16 C15 H15B 109.7 . .
C15 C16 H16A 109.4 . .
C15 C16 H16B 109.4 . .
H16A C16 H16B 108.0 . .
C17 C16 C15 111.0(3) . .
C17 C16 H16A 109.4 . .
C17 C16 H16B 109.4 . .
C16 C17 H17A 109.3 . .
C16 C17 H17B 109.3 . .
C16 C17 C18 111.5(3) . .
H17A C17 H17B 108.0 . .
C18 C17 H17A 109.3 . .
C18 C17 H17B 109.3 . .
C13 C18 C17 111.0(3) . .
C13 C18 H18A 109.4 . .
C13 C18 H18B 109.4 . .
C17 C18 H18A 109.4 . .
C17 C18 H18B 109.4 . .
H18A C18 H18B 108.0 . .
N7 C19 C20 123.2(3) . .
C19 C20 C21 116.8(3) . .
C19 C20 B1 117.4(3) . .
C21 C20 B1 125.8(3) . .
C20 C21 H21 120.0 . .
C22 C21 C20 119.9(3) . .
C22 C21 H21 120.0 . .
C21 C22 H22 120.2 . .
C23 C22 C21 119.6(3) . .
C23 C22 H22 120.2 . .
N7 C23 C22 121.3(3) . .
N7 C23 H23 119.4 . .
C22 C23 H23 119.4 . .
C25 C24 B2 120.8(3) . .
C29 C24 C25 116.6(3) . .
C29 C24 B2 122.5(3) . .
C24 C25 H25 119.1 . .
C26 C25 C24 121.9(3) . .
C26 C25 H25 119.1 . .
C25 C26 H26 120.1 . .
C25 C26 C27 119.8(4) . .
C27 C26 H26 120.1 . .
O7 C27 C26 115.2(3) . .
O7 C27 C28 124.4(3) . .
C28 C27 C26 120.3(3) . .
C27 C28 H28 120.7 . .
C27 C28 C29 118.6(3) . .
C29 C28 H28 120.7 . .
C24 C29 C28 122.9(3) . .
C24 C29 H29 118.6 . .
C28 C29 H29 118.6 . .
O7 C30 H30A 110.2 . .
O7 C30 H30B 110.2 . .
O7 C30 C31 107.4(3) . .
H30A C30 H30B 108.5 . .
C31 C30 H30A 110.2 . .
C31 C30 H30B 110.2 . .
C30 C31 H31A 108.7 . .
C30 C31 H31B 108.7 . .
C30 C31 C32 114.1(4) . .
H31A C31 H31B 107.6 . .
C32 C31 H31A 108.7 . .
C32 C31 H31B 108.7 . .
C31 C32 C31 111.0(5) 10 .
C31 C32 H32A 109.4 10 .
C31 C32 H32A 109.4 . .
C31 C32 H32B 109.4 . .
C31 C32 H32B 109.4 10 .
H32A C32 H32B 108.0 . .
O1 B1 C20 107.5(3) . .
O3 B1 O1 110.9(3) . .
O3 B1 O5 112.2(3) . .
O3 B1 C20 109.6(3) . .
O5 B1 O1 110.1(3) . .
O5 B1 C20 106.4(3) . .
O2 B2 O6 109.1(3) . .
O2 B2 C24 110.0(3) . .
O4 B2 O2 110.6(3) . .
O4 B2 O6 110.1(3) . .
O4 B2 C24 109.6(3) . .
O6 B2 C24 107.3(3) . .
N1S C1S C2S 175.8(10) . .
C1S C2S H2SA 109.5 . .
C1S C2S H2SB 109.5 . .
C1S C2S H2SC 109.5 . .
H2SA C2S H2SB 109.5 . .
H2SA C2S H2SC 109.5 . .
H2SB C2S H2SC 109.5 . .
F2 B3 B3 53.8(4) . 2_655
F1 B3 F2 118.5(4) . .
F1 B3 B3 134.4(4) . 2_655
H4SA C4S H4SB 109.5 . .
H4SA C4S H4SC 109.5 . .
H4SB C4S H4SC 109.5 . .
C3S C4S H4SA 109.5 . .
C3S C4S H4SB 109.5 . .
C3S C4S H4SC 109.5 . .
N2S C3S C4S 175.5(16) . .
F5 B4 F3 110.0(4) . .
F5 B4 F6 109.3(4) . .
F4 B4 F3 109.3(4) . .
F4 B4 F5 109.2(4) . .
F4 B4 F6 108.4(4) . .
F6 B4 F3 110.6(4) . .

loop_
_geom_bond_atom_site_label_1
_geom_bond_atom_site_label_2
_geom_bond_distance
_geom_bond_site_symmetry_2
Pd1 N7 2.024(3) .
Pd1 N7 2.024(3) 3
Pd1 N7 2.024(3) 4
Pd1 N7 2.024(3) 2
Fe1 N1 1.912(3) .
Fe1 N2 1.901(3) .
Fe1 N3 1.908(3) .
Fe1 N4 1.904(3) .
Fe1 N5 1.907(3) .
Fe1 N6 1.903(3) .
O1 N1 1.384(3) .
O1 B1 1.503(4) .
O2 N2 1.378(3) .
O2 B2 1.498(4) .
O3 N3 1.382(3) .
O3 B1 1.471(4) .
O4 N4 1.373(3) .
O4 B2 1.490(5) .
O5 N5 1.379(3) .
O5 B1 1.493(4) .
O6 N6 1.372(3) .
O6 B2 1.511(5) .
O7 C27 1.374(4) .
O7 C30 1.434(5) .
N1 C1 1.302(4) .
N2 C2 1.306(4) .
N3 C7 1.300(4) .
N4 C8 1.305(4) .
N5 C13 1.303(4) .
N6 C14 1.308(4) .
N7 C19 1.352(4) .
N7 C23 1.344(4) .
C1 C2 1.445(4) .
C1 C6 1.492(5) .
C2 C3 1.491(5) .
C3 H3A 0.9900 .
C3 H3B 0.9900 .
C3 C4 1.522(6) .
C4 H4A 0.9900 .
C4 H4B 0.9900 .
C4 C5 1.475(7) .
C5 H5A 0.9900 .
C5 H5B 0.9900 .
C5 C6 1.525(5) .
C6 H6A 0.9900 .
C6 H6B 0.9900 .
C7 C8 1.442(5) .
C7 C12 1.487(5) .
C8 C9 1.492(5) .
C9 H9A 0.9900 .
C9 H9B 0.9900 .
C9 C10 1.512(6) .
C10 H10A 0.9900 .
C10 H10B 0.9900 .
C10 C11 1.478(6) .
C11 H11A 0.9900 .
C11 H11B 0.9900 .
C11 C12 1.504(5) .
C12 H12A 0.9900 .
C12 H12B 0.9900 .
C13 C14 1.439(5) .
C13 C18 1.493(5) .
C14 C15 1.491(5) .
C15 H15A 0.9900 .
C15 H15B 0.9900 .
C15 C16 1.534(5) .
C16 H16A 0.9900 .
C16 H16B 0.9900 .
C16 C17 1.516(6) .
C17 H17A 0.9900 .
C17 H17B 0.9900 .
C17 C18 1.523(5) .
C18 H18A 0.9900 .
C18 H18B 0.9900 .
C19 C20 1.388(5) .
C20 C21 1.400(5) .
C20 B1 1.599(5) .
C21 H21 0.9500 .
C21 C22 1.389(5) .
C22 H22 0.9500 .
C22 C23 1.379(5) .
C23 H23 0.9500 .
C24 C25 1.404(5) .
C24 C29 1.392(5) .
C24 B2 1.582(5) .
C25 H25 0.9500 .
C25 C26 1.384(5) .
C26 H26 0.9500 .
C26 C27 1.392(5) .
C27 C28 1.386(5) .
C28 H28 0.9500 .
C28 C29 1.398(5) .
C29 H29 0.9500 .
C30 H30A 0.9900 .
C30 H30B 0.9900 .
C30 C31 1.512(5) .
C31 H31A 0.9900 .
C31 H31B 0.9900 .
C31 C32 1.526(5) .
C32 C31 1.526(5) 10
C32 H32A 0.9900 .
C32 H32B 0.9900 .
C1S C2S 1.296(13) .
C1S N1S 1.113(12) .
C2S H2SA 0.9800 .
C2S H2SB 0.9800 .
C2S H2SC 0.9800 .
F2 B3 1.442(5) .
F1 B3 1.441(5) .
B3 B3 1.723(16) 2_655
N2S C3S 1.065(14) .
C4S H4SA 0.9800 .
C4S H4SB 0.9800 .
C4S H4SC 0.9800 .
C4S C3S 1.511(13) .
F3 B4 1.337(5) .
B4 F5 1.333(5) .
B4 F4 1.333(5) .
B4 F6 1.333(5) .

loop_
_geom_torsion_atom_site_label_1
_geom_torsion_atom_site_label_2
_geom_torsion_atom_site_label_3
_geom_torsion_atom_site_label_4
_geom_torsion
_geom_torsion_site_symmetry_4
Pd1 N7 C19 C20 -171.7(3) .
Pd1 N7 C23 C22 171.9(3) .
Fe1 N1 C1 C2 -6.7(4) .
Fe1 N1 C1 C6 172.0(3) .
Fe1 N2 C2 C1 -5.9(4) .
Fe1 N2 C2 C3 172.7(3) .
Fe1 N3 C7 C8 -5.6(4) .
Fe1 N3 C7 C12 173.9(3) .
Fe1 N4 C8 C7 -4.5(4) .
Fe1 N4 C8 C9 176.2(3) .
Fe1 N5 C13 C14 -6.5(4) .
Fe1 N5 C13 C18 170.1(3) .
Fe1 N6 C14 C13 -1.4(4) .
Fe1 N6 C14 C15 179.4(3) .
O1 N1 C1 C2 -174.5(3) .
O1 N1 C1 C6 4.2(5) .
O2 N2 C2 C1 -174.7(3) .
O2 N2 C2 C3 3.9(5) .
O3 N3 C7 C8 -174.3(2) .
O3 N3 C7 C12 5.3(5) .
O4 N4 C8 C7 -174.7(2) .
O4 N4 C8 C9 5.9(5) .
O5 N5 C13 C14 -173.3(3) .
O5 N5 C13 C18 3.4(5) .
O6 N6 C14 C13 -172.9(3) .
O6 N6 C14 C15 7.8(5) .
O7 C27 C28 C29 -179.7(4) .
O7 C30 C31 C32 -62.9(6) .
N1 O1 B1 O3 -55.2(3) .
N1 O1 B1 O5 69.6(3) .
N1 O1 B1 C20 -174.9(2) .
N1 C1 C2 N2 7.8(4) .
N1 C1 C2 C3 -170.8(3) .
N1 C1 C6 C5 -169.0(4) .
N2 O2 B2 O4 66.9(3) .
N2 O2 B2 O6 -54.4(3) .
N2 O2 B2 C24 -171.9(3) .
N2 C2 C3 C4 -173.2(4) .
N3 O3 B1 O1 69.7(3) .
N3 O3 B1 O5 -53.8(3) .
N3 O3 B1 C20 -171.8(2) .
N3 C7 C8 N4 6.3(4) .
N3 C7 C8 C9 -174.4(3) .
N3 C7 C12 C11 -171.3(4) .
N4 O4 B2 O2 -52.6(3) .
N4 O4 B2 O6 68.1(3) .
N4 O4 B2 C24 -174.0(3) .
N4 C8 C9 C10 -171.1(4) .
N5 O5 B1 O1 -55.4(3) .
N5 O5 B1 O3 68.5(3) .
N5 O5 B1 C20 -171.6(3) .
N5 C13 C14 N6 4.9(4) .
N5 C13 C14 C15 -175.8(3) .
N5 C13 C18 C17 165.7(4) .
N6 O6 B2 O2 68.1(3) .
N6 O6 B2 O4 -53.5(3) .
N6 O6 B2 C24 -172.7(3) .
N6 C14 C15 C16 155.9(4) .
N7 C19 C20 C21 -0.9(5) .
N7 C19 C20 B1 177.9(3) .
C1 C2 C3 C4 5.2(5) .
C2 C1 C6 C5 9.5(5) .
C2 C3 C4 C5 -41.0(6) .
C3 C4 C5 C6 64.1(6) .
C4 C5 C6 C1 -45.7(6) .
C6 C1 C2 N2 -170.9(3) .
C6 C1 C2 C3 10.4(5) .
C7 C8 C9 C10 9.7(5) .
C8 C7 C12 C11 8.1(5) .
C8 C9 C10 C11 -40.6(6) .
C9 C10 C11 C12 57.9(7) .
C10 C11 C12 C7 -38.7(6) .
C12 C7 C8 N4 -173.3(3) .
C12 C7 C8 C9 6.1(5) .
C13 C14 C15 C16 -23.3(5) .
C14 C13 C18 C17 -18.0(5) .
C14 C15 C16 C17 51.2(4) .
C15 C16 C17 C18 -65.5(4) .
C16 C17 C18 C13 46.1(4) .
C18 C13 C14 N6 -171.8(3) .
C18 C13 C14 C15 7.4(5) .
C19 N7 C23 C22 0.3(5) .
C19 C20 C21 C22 0.5(5) .
C19 C20 B1 O1 -56.1(4) .
C19 C20 B1 O3 -176.6(3) .
C19 C20 B1 O5 61.8(4) .
C20 C21 C22 C23 0.2(5) .
C21 C20 B1 O1 122.6(3) .
C21 C20 B1 O3 2.0(5) .
C21 C20 B1 O5 -119.5(4) .
C21 C22 C23 N7 -0.6(6) .
C23 N7 C19 C20 0.5(5) .
C24 C25 C26 C27 0.0(6) .
C25 C24 C29 C28 1.0(6) .
C25 C24 B2 O2 52.6(5) .
C25 C24 B2 O4 174.4(3) .
C25 C24 B2 O6 -66.0(4) .
C25 C26 C27 O7 179.9(4) .
C25 C26 C27 C28 1.1(6) .
C26 C27 C28 C29 -1.0(6) .
C27 O7 C30 C31 -174.9(4) .
C27 C28 C29 C24 0.0(6) .
C29 C24 C25 C26 -1.0(6) .
C29 C24 B2 O2 -132.0(4) .
C29 C24 B2 O4 -10.2(5) .
C29 C24 B2 O6 109.4(4) .
C30 O7 C27 C26 178.3(4) .
C30 O7 C27 C28 -2.9(6) .
C30 C31 C32 C31 179.3(3) 10
B1 O1 N1 Fe1 -13.1(3) .
B1 O1 N1 C1 154.1(3) .
B1 O3 N3 Fe1 -13.5(3) .
B1 O3 N3 C7 154.6(3) .
B1 O5 N5 Fe1 -12.7(3) .
B1 O5 N5 C13 153.4(3) .
B1 C20 C21 C22 -178.1(3) .
B2 O2 N2 Fe1 -12.0(4) .
B2 O2 N2 C2 156.2(3) .
B2 O4 N4 Fe1 -14.1(3) .
B2 O4 N4 C8 155.6(3) .
B2 O6 N6 Fe1 -12.5(4) .
B2 O6 N6 C14 158.6(3) .
B2 C24 C25 C26 174.7(4) .
B2 C24 C29 C28 -174.6(3) .

loop_
_exptl_oxdiff_crystal_face_indexfrac_h
_exptl_oxdiff_crystal_face_indexfrac_k
_exptl_oxdiff_crystal_face_indexfrac_l
_exptl_oxdiff_crystal_face_x
_exptl_oxdiff_crystal_face_y
_exptl_oxdiff_crystal_face_z
-10.2647 -4.3020 -8.6656 -0.2270 -0.9468 0.2283
-1.4605 0.8388 -40.2371 -0.0175 -0.0702 0.9974
10.3825 4.5074 4.5708 0.2312 0.9646 -0.1272
-0.1415 -1.5627 40.2950 -0.0184 -0.0799 -0.9966
-9.2496 -4.7805 16.4896 -0.2137 -0.8933 -0.3953
3.2383 10.7898 -6.0150 0.8555 0.4648 0.2283
-3.3795 -10.8676 1.7248 -0.8719 -0.4738 -0.1236
-2.6550 -9.9314 17.5065 -0.7590 -0.4122 -0.5040
0.9157 -0.5902 40.4984 0.0484 0.0271 -0.9985
3.5547 9.9880 14.9062 0.8404 0.4571 -0.2912
9.9944 0.9993 -17.9972 -0.1266 0.8961 0.3932
11.0159 -0.0032 11.0074 -0.1476 0.9373 -0.3293
-11.0159 0.0032 -11.0074 0.1476 -0.9373 0.3293
-9.9928 -0.9994 19.9975 0.1322 -0.8980 -0.4420
8.9850 -8.0009 -0.9991 -0.8339 0.6417 -0.0989
7.9997 -7.0021 15.0034 -0.6874 0.5569 -0.4746
-7.9781 6.9999 12.0009 0.7627 -0.5830 -0.1843
-1.9885 10.0005 -14.9989 0.8471 0.0108 0.4690
1.9739 -10.9991 -0.0039 -0.9746 -0.0132 -0.1121
0.0338 10.9980 8.0062 0.9646 0.1778 -0.0942
0.0217 10.9993 -6.9962 0.9227 0.1923 0.2719
